data_7104722
loop_
_publ_author_name
'Fu, Wen-Fu'
'Li, Huifang-Jie'
'Wang, De-Hui'
'Zhou, Liang-Jun'
'Li, Li'
'Gan, Xin'
'Xu, Quan-Qing'
'Song, Hai-Bin'

_publ_section_title
;
 A novel Kolbe reaction pathway for a selective one- and two-electron
 reduction of azo compounds.
;
_journal_issue 37
_journal_name_full 'Chemical communications (Cambridge, England)'
_journal_page_first 5524
_journal_page_last 5526
_journal_paper_doi 10.1039/b906910k
_journal_volume 34
_journal_year 2009
_chemical_formula_sum 'C29 H32 Cl2 N6 O9 Zn4'
_chemical_formula_weight 940.99
_chemical_name_systematic
;
?
;
_space_group_IT_number 15
_symmetry_cell_setting monoclinic
_symmetry_space_group_name_Hall '-C 2yc'
_symmetry_space_group_name_H-M 'C 1 2/c 1'
_atom_sites_solution_hydrogens geom
_atom_sites_solution_primary direct
_atom_sites_solution_secondary difmap
_audit_creation_method SHELXL-97
_cell_angle_alpha 90.00
_cell_angle_beta 104.015(2)
_cell_angle_gamma 90.00
_cell_formula_units_Z 8
_cell_length_a 22.926(3)
_cell_length_b 12.2830(17)
_cell_length_c 26.975(3)
_cell_measurement_reflns_used 2791
_cell_measurement_temperature 298(2)
_cell_measurement_theta_max 25.229
_cell_measurement_theta_min 2.589
_cell_volume 7370.0(15)
_computing_cell_refinement 'Bruker SMART'
_computing_data_collection 'Bruker SMART'
_computing_data_reduction 'Bruker SHELXTL'
_computing_molecular_graphics 'Bruker SHELXTL'
_computing_publication_material 'Bruker SHELXTL'
_computing_structure_refinement 'SHELXL-97 (Sheldrick, 1997)'
_computing_structure_solution 'SHELXS-97 (Sheldrick, 1990)'
_diffrn_ambient_temperature 298(2)
_diffrn_measured_fraction_theta_full 0.999
_diffrn_measured_fraction_theta_max 0.999
_diffrn_measurement_device_type 'CCD area detector'
_diffrn_measurement_method 'phi and omega scans'
_diffrn_radiation_monochromator graphite
_diffrn_radiation_source 'fine-focus sealed tube'
_diffrn_radiation_type MoK\a
_diffrn_radiation_wavelength 0.71073
_diffrn_reflns_av_R_equivalents 0.0876
_diffrn_reflns_av_sigmaI/netI 0.1136
_diffrn_reflns_limit_h_max 27
_diffrn_reflns_limit_h_min -13
_diffrn_reflns_limit_k_max 14
_diffrn_reflns_limit_k_min -13
_diffrn_reflns_limit_l_max 27
_diffrn_reflns_limit_l_min -32
_diffrn_reflns_number 19045
_diffrn_reflns_theta_full 25.01
_diffrn_reflns_theta_max 25.01
_diffrn_reflns_theta_min 1.56
_diffrn_standards_decay_% 0
_diffrn_standards_interval_count 0
_diffrn_standards_interval_time 0
_diffrn_standards_number 0
_exptl_absorpt_coefficient_mu 2.774
_exptl_absorpt_correction_T_max 0.8737
_exptl_absorpt_correction_T_min 0.5934
_exptl_absorpt_correction_type multi-scan
_exptl_absorpt_process_details sadabs
_exptl_crystal_density_diffrn 1.696
_exptl_crystal_density_method 'not measured'
_exptl_crystal_F_000 3792
_exptl_crystal_size_max 0.21
_exptl_crystal_size_mid 0.12
_exptl_crystal_size_min 0.05
_refine_diff_density_max 0.626
_refine_diff_density_min -0.564
_refine_diff_density_rms 0.088
_refine_ls_extinction_method none
_refine_ls_goodness_of_fit_ref 0.886
_refine_ls_hydrogen_treatment constr
_refine_ls_matrix_type full
_refine_ls_number_parameters 564
_refine_ls_number_reflns 6509
_refine_ls_number_restraints 180
_refine_ls_restrained_S_all 0.893
_refine_ls_R_factor_all 0.1217
_refine_ls_R_factor_gt 0.0526
_refine_ls_shift/su_max 0.005
_refine_ls_shift/su_mean 0.000
_refine_ls_structure_factor_coef Fsqd
_refine_ls_weighting_details 'calc w=1/[\s^2^(Fo^2^)+(0.0452P)^2^+0.0000P] where P=(Fo^2^+2Fc^2^)/3'
_refine_ls_weighting_scheme calc
_refine_ls_wR_factor_gt 0.0967
_refine_ls_wR_factor_ref 0.1138
_reflns_number_gt 3346
_reflns_number_total 6509
_reflns_threshold_expression >2sigma(I)
_cod_data_source_file b906910k.txt
_cod_data_source_block 080415a
_cod_depositor_comments
;
The following automatic conversions were performed:
'_symmetry_cell_setting' value 'Monoclinic' changed to 'monoclinic'
according to '/home/saulius/struct/CIF-dictionaries/cif_core.dic'
dictionary named 'cif_core.dic' version 2.4.1 from 2010-06-29.

Automatic conversion script
Id: cif_fix_enum 1527 2010-12-29 10:47:43Z saulius 
;
_cod_original_sg_symbol_H-M C2/c
_cod_database_code 7104722

loop_
_symmetry_equiv_pos_as_xyz
'x, y, z'
'-x, y, -z+1/2'
'x+1/2, y+1/2, z'
'-x+1/2, y+1/2, -z+1/2'
'-x, -y, -z'
'x, -y, z-1/2'
'-x+1/2, -y+1/2, -z'
'x+1/2, -y+1/2, z-1/2'

loop_
_atom_site_label
_atom_site_type_symbol
_atom_site_fract_x
_atom_site_fract_y
_atom_site_fract_z
_atom_site_U_iso_or_equiv
_atom_site_adp_type
_atom_site_occupancy
_atom_site_symmetry_multiplicity
_atom_site_calc_flag
_atom_site_refinement_flags
_atom_site_disorder_assembly
_atom_site_disorder_group
Zn1 Zn 0.15587(3) 0.36377(6) 0.54104(3) 0.0416(2) Uani 1 1 d . A .
Zn2 Zn 0.30147(4) 0.37747(6) 0.58409(3) 0.0455(2) Uani 1 1 d . . .
Zn3 Zn 0.23332(4) 0.36762(6) 0.66156(3) 0.0481(2) Uani 1 1 d . A .
Zn4 Zn 0.20503(4) 0.57898(6) 0.59853(3) 0.0548(3) Uani 1 1 d . . .
N1 N 0.0814(2) 0.2552(4) 0.6074(2) 0.0510(15) Uani 1 1 d . . .
N2 N 0.1222(2) 0.2175(4) 0.53995(18) 0.0382(13) Uani 1 1 d . . .
N3 N 0.2326(2) 0.2055(4) 0.66095(19) 0.0461(14) Uani 1 1 d . . .
N4 N 0.2746(2) 0.2057(4) 0.58998(18) 0.0376(13) Uani 1 1 d . . .
N5 N 0.1657(2) 0.1894(4) 0.47109(18) 0.0378(13) Uani 1 1 d . . .
N6 N 0.1811(2) 0.2993(4) 0.48034(18) 0.0381(13) Uani 1 1 d . A .
O9 O 0.22120(18) 0.4256(3) 0.59275(14) 0.0418(11) Uani 1 1 d . A .
C1 C 0.0896(3) 0.1799(6) 0.5731(2) 0.0458(18) Uani 1 1 d . A .
C2 C 0.1341(3) 0.1509(5) 0.5037(2) 0.0412(16) Uani 1 1 d . A .
C3 C 0.1131(3) 0.0415(5) 0.5000(3) 0.0518(19) Uani 1 1 d . . .
H3 H 0.1213 -0.0045 0.4751 0.062 Uiso 1 1 calc R A .
C4 C 0.0817(3) 0.0051(5) 0.5321(3) 0.054(2) Uani 1 1 d . A .
H4 H 0.0683 -0.0666 0.5292 0.065 Uiso 1 1 calc R . .
C5 C 0.0679(3) 0.0719(6) 0.5708(3) 0.0479(18) Uani 1 1 d . . .
C6 C 0.0355(3) 0.0418(6) 0.6070(3) 0.058(2) Uani 1 1 d . A .
C7 C 0.0263(3) 0.1183(7) 0.6402(3) 0.069(2) Uani 1 1 d . . .
H7 H 0.0044 0.1002 0.6639 0.083 Uiso 1 1 calc R A .
C8 C 0.0486(3) 0.2234(7) 0.6398(3) 0.061(2) Uani 1 1 d . A .
C9 C 0.0116(4) -0.0736(6) 0.6079(3) 0.086(3) Uani 1 1 d . . .
H9A H -0.0211 -0.0738 0.6244 0.129 Uiso 1 1 calc R A .
H9B H 0.0431 -0.1202 0.6262 0.129 Uiso 1 1 calc R . .
H9C H -0.0024 -0.0997 0.5735 0.129 Uiso 1 1 calc R . .
C10 C 0.0380(4) 0.3097(7) 0.6764(3) 0.090(3) Uani 1 1 d . . .
H10A H 0.0749 0.3246 0.7011 0.135 Uiso 1 1 calc R A .
H10B H 0.0084 0.2845 0.6935 0.135 Uiso 1 1 calc R . .
H10C H 0.0238 0.3750 0.6578 0.135 Uiso 1 1 calc R . .
C11 C 0.2471(3) 0.1473(5) 0.6214(2) 0.0406(16) Uani 1 1 d . A .
C12 C 0.2096(3) 0.3486(5) 0.4489(2) 0.0376(16) Uani 1 1 d . . .
C13 C 0.2215(3) 0.4623(5) 0.4567(2) 0.0461(18) Uani 1 1 d . A .
H13 H 0.2103 0.4978 0.4834 0.055 Uiso 1 1 calc R . .
C14 C 0.2484(3) 0.5179(5) 0.4262(2) 0.0483(18) Uani 1 1 d . . .
H14 H 0.2568 0.5915 0.4320 0.058 Uiso 1 1 calc R A .
C15 C 0.2355(3) 0.0358(5) 0.6158(2) 0.0437(17) Uani 1 1 d . . .
C16 C 0.2079(3) -0.0178(6) 0.6502(3) 0.054(2) Uani 1 1 d . A .
C17 C 0.1974(3) 0.0417(6) 0.6898(3) 0.059(2) Uani 1 1 d . . .
H17 H 0.1809 0.0069 0.7138 0.071 Uiso 1 1 calc R A .
C18 C 0.2099(3) 0.1487(6) 0.6955(2) 0.054(2) Uani 1 1 d . A .
C19 C 0.1914(4) -0.1350(6) 0.6438(3) 0.076(2) Uani 1 1 d . . .
H19A H 0.1708 -0.1560 0.6694 0.114 Uiso 1 1 calc R A .
H19B H 0.2271 -0.1780 0.6475 0.114 Uiso 1 1 calc R . .
H19C H 0.1655 -0.1466 0.6105 0.114 Uiso 1 1 calc R . .
C20 C 0.1982(4) 0.2130(6) 0.7402(2) 0.074(2) Uani 1 1 d . . .
H20A H 0.1867 0.1641 0.7639 0.111 Uiso 1 1 calc R A .
H20B H 0.1665 0.2644 0.7279 0.111 Uiso 1 1 calc R . .
H20C H 0.2341 0.2511 0.7570 0.111 Uiso 1 1 calc R . .
O1 O 0.0958(2) 0.4793(4) 0.51491(18) 0.0604(13) Uani 1 1 d . . .
O2 O 0.1377(3) 0.6335(4) 0.5462(2) 0.0803(17) Uani 1 1 d . A .
C21 C 0.0956(4) 0.5807(7) 0.5187(3) 0.058(2) Uani 1 1 d . A .
C22 C 0.0420(3) 0.6394(6) 0.4872(3) 0.087(3) Uani 1 1 d . . .
H22A H 0.0505 0.7159 0.4872 0.130 Uiso 1 1 calc R A .
H22B H 0.0080 0.6275 0.5014 0.130 Uiso 1 1 calc R . .
H22C H 0.0332 0.6124 0.4528 0.130 Uiso 1 1 calc R . .
O3 O 0.3655(10) 0.400(2) 0.6434(6) 0.055(6) Uani 0.45(4) 1 d PDU A 1
O4 O 0.3124(7) 0.429(2) 0.6999(8) 0.039(5) Uani 0.45(4) 1 d PDU A 1
C23 C 0.3606(7) 0.418(3) 0.6873(7) 0.055(9) Uani 0.45(4) 1 d PDU A 1
C24 C 0.4172(7) 0.449(3) 0.7264(8) 0.073(8) Uani 0.45(4) 1 d PDU A 1
H24A H 0.4507 0.4100 0.7195 0.109 Uiso 0.45(4) 1 calc PR A 1
H24B H 0.4129 0.4303 0.7600 0.109 Uiso 0.45(4) 1 calc PR A 1
H24C H 0.4239 0.5257 0.7247 0.109 Uiso 0.45(4) 1 calc PR A 1
O3' O 0.3692(8) 0.3610(18) 0.6507(5) 0.047(4) Uani 0.55(4) 1 d PDU A 2
O4' O 0.3146(6) 0.3915(19) 0.7059(7) 0.058(5) Uani 0.55(4) 1 d PDU A 2
C23' C 0.3635(7) 0.384(2) 0.6941(5) 0.047(6) Uani 0.55(4) 1 d PDU A 2
C24' C 0.4197(6) 0.386(3) 0.7363(6) 0.068(7) Uani 0.55(4) 1 d PDU A 2
H24D H 0.4141 0.3421 0.7641 0.102 Uiso 0.55(4) 1 calc PR A 2
H24E H 0.4283 0.4597 0.7478 0.102 Uiso 0.55(4) 1 calc PR A 2
H24F H 0.4526 0.3581 0.7239 0.102 Uiso 0.55(4) 1 calc PR A 2
O5 O 0.1832(2) 0.4460(4) 0.69846(18) 0.0661(15) Uani 1 1 d . . .
O6 O 0.1784(3) 0.6062(4) 0.6613(2) 0.0796(18) Uani 1 1 d . A .
C25 C 0.1693(3) 0.5461(7) 0.6945(3) 0.061(2) Uani 1 1 d . A .
C26 C 0.1396(4) 0.5908(7) 0.7345(3) 0.089(3) Uani 1 1 d . . .
H26A H 0.1492 0.6666 0.7399 0.134 Uiso 1 1 calc R A .
H26B H 0.1539 0.5517 0.7660 0.134 Uiso 1 1 calc R . .
H26C H 0.0968 0.5823 0.7231 0.134 Uiso 1 1 calc R . .
O7 O 0.3314(8) 0.5452(9) 0.5866(7) 0.070(3) Uani 0.58(3) 1 d PDU A 1
O8 O 0.2653(5) 0.6805(10) 0.5874(8) 0.068(4) Uani 0.58(3) 1 d PDU A 1
C27 C 0.3144(7) 0.6435(10) 0.5843(9) 0.075(3) Uani 0.58(3) 1 d PDU A 1
C28 C 0.3584(7) 0.7258(11) 0.5723(10) 0.090(6) Uani 0.58(3) 1 d PDU A 1
H28A H 0.3460 0.7462 0.5369 0.135 Uiso 0.58(3) 1 calc PR A 1
H28B H 0.3978 0.6941 0.5790 0.135 Uiso 0.58(3) 1 calc PR A 1
H28C H 0.3592 0.7891 0.5933 0.135 Uiso 0.58(3) 1 calc PR A 1
O7' O 0.3154(10) 0.5600(17) 0.5679(9) 0.070(3) Uani 0.42(3) 1 d PDU A 2
O8' O 0.2751(8) 0.6714(16) 0.6136(8) 0.063(6) Uani 0.42(3) 1 d PDU A 2
C27' C 0.3157(9) 0.6444(18) 0.5937(12) 0.075(3) Uani 0.42(3) 1 d PDU A 2
C28' C 0.3713(9) 0.7146(19) 0.6051(12) 0.092(9) Uani 0.42(3) 1 d PDU A 2
H28D H 0.3657 0.7750 0.6261 0.139 Uiso 0.42(3) 1 calc PR A 2
H28E H 0.3786 0.7412 0.5737 0.139 Uiso 0.42(3) 1 calc PR A 2
H28F H 0.4052 0.6722 0.6229 0.139 Uiso 0.42(3) 1 calc PR A 2
C29 C 0.0568(5) 0.3732(14) 0.3930(5) 0.103(6) Uani 0.672(4) 1 d PDU B 1
H29A H 0.0710 0.4113 0.4252 0.123 Uiso 0.672(4) 1 calc PR B 1
H29B H 0.0735 0.3004 0.3969 0.123 Uiso 0.672(4) 1 calc PR B 1
Cl1 Cl -0.0206(4) 0.3655(9) 0.3786(3) 0.146(2) Uani 0.672(4) 1 d PDU B 1
Cl2 Cl 0.0809(4) 0.4405(7) 0.3458(3) 0.177(3) Uani 0.672(4) 1 d PDU B 1
C29' C 0.0513(12) 0.346(3) 0.3753(9) 0.047(12) Uani 0.210(6) 1 d PDU C 2
H29C H 0.0848 0.3917 0.3921 0.057 Uiso 0.210(6) 1 calc PR C 2
H29D H 0.0614 0.2709 0.3848 0.057 Uiso 0.210(6) 1 calc PR C 2
Cl1' Cl -0.0129(15) 0.383(3) 0.3939(10) 0.146(2) Uani 0.210(6) 1 d PDU C 2
Cl2' Cl 0.0379(13) 0.361(2) 0.3098(9) 0.214(10) Uani 0.210(6) 1 d PDU C 2
C29" C 0.0750(13) 0.358(2) 0.343(2) 0.037(15) Uani 0.117(4) 1 d PDU D 3
H29E H 0.0846 0.3469 0.3101 0.044 Uiso 0.117(4) 1 calc PR D 3
H29F H 0.0993 0.3080 0.3674 0.044 Uiso 0.117(4) 1 calc PR D 3
Cl1" Cl -0.0001(11) 0.333(2) 0.3376(13) 0.146(2) Uani 0.117(4) 1 d PDU D 3
Cl2" Cl 0.0903(13) 0.490(2) 0.3629(12) 0.096(9) Uani 0.117(4) 1 d PDU D 3

loop_
_atom_site_aniso_label
_atom_site_aniso_U_11
_atom_site_aniso_U_22
_atom_site_aniso_U_33
_atom_site_aniso_U_23
_atom_site_aniso_U_13
_atom_site_aniso_U_12
Zn1 0.0439(5) 0.0390(5) 0.0456(4) -0.0032(4) 0.0182(4) -0.0015(4)
Zn2 0.0451(5) 0.0484(5) 0.0472(5) -0.0062(4) 0.0193(4) -0.0009(4)
Zn3 0.0526(6) 0.0514(5) 0.0451(5) -0.0046(4) 0.0213(4) 0.0003(4)
Zn4 0.0585(6) 0.0390(5) 0.0713(6) -0.0088(4) 0.0240(5) -0.0027(4)
N1 0.051(4) 0.059(4) 0.051(4) 0.004(3) 0.027(3) 0.001(3)
N2 0.037(4) 0.043(3) 0.039(3) 0.003(3) 0.017(3) -0.002(3)
N3 0.051(4) 0.054(4) 0.037(3) 0.005(3) 0.019(3) 0.003(3)
N4 0.037(3) 0.040(3) 0.040(3) 0.006(2) 0.016(3) -0.001(3)
N5 0.040(4) 0.033(3) 0.042(3) -0.002(2) 0.012(3) -0.004(3)
N6 0.040(4) 0.033(3) 0.046(3) 0.005(2) 0.019(3) -0.004(2)
O9 0.045(3) 0.036(2) 0.048(3) -0.003(2) 0.018(2) 0.000(2)
C1 0.038(5) 0.056(5) 0.048(4) 0.000(4) 0.017(4) -0.005(4)
C2 0.038(4) 0.046(4) 0.042(4) 0.000(3) 0.015(3) -0.006(3)
C3 0.059(5) 0.045(4) 0.055(5) -0.005(3) 0.022(4) -0.009(4)
C4 0.063(5) 0.046(4) 0.058(5) 0.002(4) 0.022(4) -0.013(4)
C5 0.043(5) 0.054(5) 0.049(4) 0.002(4) 0.017(4) -0.001(4)
C6 0.051(5) 0.071(5) 0.058(5) 0.013(4) 0.023(4) -0.012(4)
C7 0.064(6) 0.088(7) 0.067(5) 0.011(5) 0.039(5) -0.008(5)
C8 0.054(6) 0.086(6) 0.051(5) 0.004(4) 0.026(4) 0.005(5)
C9 0.094(7) 0.089(6) 0.086(6) 0.017(5) 0.042(6) -0.029(6)
C10 0.092(8) 0.107(7) 0.084(6) -0.018(5) 0.047(6) 0.001(6)
C11 0.034(4) 0.047(4) 0.043(4) 0.005(3) 0.013(3) 0.005(3)
C12 0.041(4) 0.035(4) 0.041(4) 0.004(3) 0.018(3) 0.001(3)
C13 0.055(5) 0.040(4) 0.050(4) 0.000(3) 0.025(4) -0.001(3)
C14 0.049(5) 0.040(4) 0.059(5) 0.002(4) 0.020(4) 0.000(3)
C15 0.049(5) 0.038(4) 0.048(4) 0.008(3) 0.021(4) -0.001(3)
C16 0.064(6) 0.044(5) 0.059(5) 0.011(4) 0.022(4) 0.010(4)
C17 0.069(6) 0.055(5) 0.064(5) 0.019(4) 0.037(5) 0.005(4)
C18 0.067(5) 0.064(5) 0.038(4) 0.011(4) 0.027(4) 0.010(4)
C19 0.102(7) 0.051(5) 0.090(6) 0.011(4) 0.054(5) -0.011(5)
C20 0.099(7) 0.086(6) 0.045(5) 0.007(4) 0.032(5) 0.004(5)
O1 0.045(3) 0.048(3) 0.084(4) 0.002(3) 0.009(3) 0.010(3)
O2 0.080(4) 0.047(3) 0.103(4) -0.001(3) 0.003(4) -0.001(3)
C21 0.062(6) 0.050(5) 0.069(5) 0.011(4) 0.029(5) 0.007(5)
C22 0.056(6) 0.074(6) 0.119(7) 0.032(5) -0.001(5) 0.019(5)
O3 0.052(8) 0.060(10) 0.056(8) 0.001(7) 0.020(6) 0.005(7)
O4 0.043(8) 0.040(9) 0.039(7) -0.012(6) 0.020(5) -0.004(5)
C23 0.055(11) 0.046(12) 0.060(11) -0.008(8) 0.007(8) -0.002(7)
C24 0.066(11) 0.084(12) 0.064(10) -0.004(8) 0.009(8) 0.004(8)
O3' 0.043(6) 0.050(8) 0.045(6) -0.005(5) 0.007(5) 0.002(6)
O4' 0.071(8) 0.053(9) 0.051(7) 0.002(6) 0.017(5) 0.001(6)
C23' 0.058(9) 0.037(9) 0.047(8) 0.001(7) 0.014(7) -0.009(6)
C24' 0.058(9) 0.082(11) 0.061(8) -0.006(7) 0.011(7) -0.005(7)
O5 0.079(4) 0.061(4) 0.070(3) -0.003(3) 0.042(3) 0.006(3)
O6 0.124(5) 0.048(3) 0.085(4) -0.012(3) 0.060(4) 0.004(3)
C25 0.055(6) 0.068(6) 0.068(6) -0.022(5) 0.028(5) -0.004(4)
C26 0.101(7) 0.094(7) 0.089(6) -0.026(5) 0.055(6) 0.005(5)
O7 0.071(6) 0.059(4) 0.090(7) 0.000(5) 0.039(5) -0.008(4)
O8 0.065(7) 0.048(6) 0.095(9) 0.004(6) 0.027(6) -0.004(5)
C27 0.073(5) 0.057(5) 0.101(7) -0.007(5) 0.033(5) -0.009(4)
C28 0.079(9) 0.077(9) 0.115(11) 0.012(7) 0.024(8) -0.019(7)
O7' 0.071(6) 0.059(4) 0.090(7) 0.000(5) 0.039(5) -0.008(4)
O8' 0.070(9) 0.060(8) 0.068(9) -0.017(7) 0.036(7) -0.002(6)
C27' 0.073(5) 0.057(5) 0.101(7) -0.007(5) 0.033(5) -0.009(4)
C28' 0.090(12) 0.084(12) 0.104(13) -0.002(9) 0.025(9) -0.006(8)
C29 0.087(9) 0.120(10) 0.096(9) 0.001(8) 0.011(8) -0.005(7)
Cl1 0.127(4) 0.156(4) 0.160(5) 0.007(4) 0.042(4) 0.009(3)
Cl2 0.156(6) 0.201(7) 0.190(7) 0.032(6) 0.074(5) 0.015(5)
C29' 0.042(14) 0.048(14) 0.047(14) -0.001(9) 0.002(9) 0.001(9)
Cl1' 0.127(4) 0.156(4) 0.160(5) 0.007(4) 0.042(4) 0.009(3)
Cl2' 0.209(13) 0.242(14) 0.211(13) 0.002(9) 0.092(10) 0.007(9)
C29" 0.030(17) 0.040(17) 0.037(17) -0.011(10) 0.001(10) 0.002(10)
Cl1" 0.127(4) 0.156(4) 0.160(5) 0.007(4) 0.042(4) 0.009(3)
Cl2" 0.083(12) 0.084(12) 0.106(12) -0.014(8) -0.003(8) -0.004(8)

loop_
_atom_type_symbol
_atom_type_description
_atom_type_scat_dispersion_real
_atom_type_scat_dispersion_imag
_atom_type_scat_source
C C 0.0033 0.0016 'International Tables Vol C Tables 4.2.6.8 and 6.1.1.4'
H H 0.0000 0.0000 'International Tables Vol C Tables 4.2.6.8 and 6.1.1.4'
N N 0.0061 0.0033 'International Tables Vol C Tables 4.2.6.8 and 6.1.1.4'
O O 0.0106 0.0060 'International Tables Vol C Tables 4.2.6.8 and 6.1.1.4'
Zn Zn 0.2839 1.4301 'International Tables Vol C Tables 4.2.6.8 and 6.1.1.4'
Cl Cl 0.1484 0.1585 'International Tables Vol C Tables 4.2.6.8 and 6.1.1.4'

loop_
_geom_angle_atom_site_label_1
_geom_angle_atom_site_label_2
_geom_angle_atom_site_label_3
_geom_angle
_geom_angle_site_symmetry_1
_geom_angle_site_symmetry_3
_geom_angle_publ_flag
O9 Zn1 N2 127.24(18) . . ?
O9 Zn1 O1 108.95(18) . . ?
N2 Zn1 O1 114.5(2) . . ?
O9 Zn1 N6 114.42(18) . . ?
N2 Zn1 N6 79.47(19) . . ?
O1 Zn1 N6 107.55(19) . . ?
O9 Zn1 Zn4 35.94(11) . . ?
N2 Zn1 Zn4 151.30(14) . . ?
O1 Zn1 Zn4 73.02(14) . . ?
N6 Zn1 Zn4 126.26(14) . . ?
O3 Zn2 N5 109.3(7) . 7_556 ?
O3 Zn2 O9 113.7(6) . . ?
N5 Zn2 O9 136.98(18) 7_556 . ?
O3 Zn2 O3' 14.0(8) . . ?
N5 Zn2 O3' 105.4(5) 7_556 . ?
O9 Zn2 O3' 116.3(5) . . ?
O3 Zn2 O7 70.3(10) . . ?
N5 Zn2 O7 103.9(4) 7_556 . ?
O9 Zn2 O7 90.5(4) . . ?
O3' Zn2 O7 84.3(8) . . ?
O3 Zn2 N4 104.3(9) . . ?
N5 Zn2 N4 79.82(19) 7_556 . ?
O9 Zn2 N4 89.61(17) . . ?
O3' Zn2 N4 90.4(6) . . ?
O7 Zn2 N4 174.2(5) . . ?
O3 Zn2 O7' 84.6(10) . . ?
N5 Zn2 O7' 99.4(5) 7_556 . ?
O9 Zn2 O7' 84.8(6) . . ?
O3' Zn2 O7' 98.6(8) . . ?
O7 Zn2 O7' 14.3(7) . . ?
N4 Zn2 O7' 170.8(6) . . ?
O3 Zn2 Zn3 80.9(6) . . ?
N5 Zn2 Zn3 152.25(14) 7_556 . ?
O9 Zn2 Zn3 41.94(11) . . ?
O3' Zn2 Zn3 78.1(5) . . ?
O7 Zn2 Zn3 103.8(4) . . ?
N4 Zn2 Zn3 72.59(13) . . ?
O7' Zn2 Zn3 107.4(5) . . ?
O9 Zn3 O5 109.98(19) . . ?
O9 Zn3 O4' 114.8(6) . . ?
O5 Zn3 O4' 101.8(6) . . ?
O9 Zn3 N3 111.04(18) . . ?
O5 Zn3 N3 119.6(2) . . ?
O4' Zn3 N3 99.1(7) . . ?
O9 Zn3 O4 105.0(7) . . ?
O5 Zn3 O4 97.1(5) . . ?
O4' Zn3 O4 13.9(8) . . ?
N3 Zn3 O4 112.5(7) . . ?
O9 Zn3 Zn2 43.43(12) . . ?
O5 Zn3 Zn2 146.69(15) . . ?
O4' Zn3 Zn2 80.6(5) . . ?
N3 Zn3 Zn2 92.31(15) . . ?
O4 Zn3 Zn2 77.2(6) . . ?
O9 Zn3 Zn4 37.19(11) . . ?
O5 Zn3 Zn4 78.14(15) . . ?
O4' Zn3 Zn4 104.5(7) . . ?
N3 Zn3 Zn4 146.80(15) . . ?
O4 Zn3 Zn4 90.7(8) . . ?
Zn2 Zn3 Zn4 69.25(3) . . ?
O8' Zn4 O9 115.1(6) . . ?
O8' Zn4 O8 20.8(5) . . ?
O9 Zn4 O8 117.2(4) . . ?
O8' Zn4 O2 115.1(7) . . ?
O9 Zn4 O2 114.3(2) . . ?
O8 Zn4 O2 97.8(5) . . ?
O8' Zn4 O6 97.7(6) . . ?
O9 Zn4 O6 109.95(19) . . ?
O8 Zn4 O6 114.0(6) . . ?
O2 Zn4 O6 102.2(2) . . ?
O8' Zn4 Zn3 109.0(7) . . ?
O9 Zn4 Zn3 37.41(11) . . ?
O8 Zn4 Zn3 124.4(4) . . ?
O2 Zn4 Zn3 135.67(17) . . ?
O6 Zn4 Zn3 74.66(15) . . ?
O8' Zn4 Zn1 141.5(4) . . ?
O9 Zn4 Zn1 36.01(12) . . ?
O8 Zn4 Zn1 130.6(5) . . ?
O2 Zn4 Zn1 78.69(16) . . ?
O6 Zn4 Zn1 114.92(16) . . ?
Zn3 Zn4 Zn1 64.23(3) . . ?
C8 N1 C1 116.1(6) . . ?
C2 N2 C1 120.2(5) . . ?
C2 N2 Zn1 114.7(4) . . ?
C1 N2 Zn1 125.0(4) . . ?
C18 N3 C11 117.5(6) . . ?
C18 N3 Zn3 120.6(4) . . ?
C11 N3 Zn3 121.2(4) . . ?
C12 N4 C11 117.8(5) 7_556 . ?
C12 N4 Zn2 106.3(4) 7_556 . ?
C11 N4 Zn2 135.9(4) . . ?
C2 N5 N6 111.8(5) . . ?
C2 N5 Zn2 134.2(4) . 7_556 ?
N6 N5 Zn2 113.9(3) . 7_556 ?
C12 N6 N5 117.6(5) . . ?
C12 N6 Zn1 128.0(4) . . ?
N5 N6 Zn1 114.3(3) . . ?
Zn4 O9 Zn1 108.05(19) . . ?
Zn4 O9 Zn3 105.40(17) . . ?
Zn1 O9 Zn3 116.80(19) . . ?
Zn4 O9 Zn2 119.8(2) . . ?
Zn1 O9 Zn2 111.91(18) . . ?
Zn3 O9 Zn2 94.63(17) . . ?
N1 C1 N2 113.7(6) . . ?
N1 C1 C5 124.4(6) . . ?
N2 C1 C5 121.9(6) . . ?
N5 C2 N2 119.5(6) . . ?
N5 C2 C3 120.7(6) . . ?
N2 C2 C3 119.8(6) . . ?
C4 C3 C2 119.9(6) . . ?
C4 C3 H3 120.1 . . ?
C2 C3 H3 120.1 . . ?
C3 C4 C5 122.4(7) . . ?
C3 C4 H4 118.8 . . ?
C5 C4 H4 118.8 . . ?
C6 C5 C1 117.1(6) . . ?
C6 C5 C4 127.2(7) . . ?
C1 C5 C4 115.7(6) . . ?
C7 C6 C5 118.0(7) . . ?
C7 C6 C9 121.6(7) . . ?
C5 C6 C9 120.4(7) . . ?
C6 C7 C8 121.7(7) . . ?
C6 C7 H7 119.2 . . ?
C8 C7 H7 119.2 . . ?
N1 C8 C7 122.7(7) . . ?
N1 C8 C10 115.2(7) . . ?
C7 C8 C10 122.0(7) . . ?
C6 C9 H9A 109.5 . . ?
C6 C9 H9B 109.5 . . ?
H9A C9 H9B 109.5 . . ?
C6 C9 H9C 109.5 . . ?
H9A C9 H9C 109.5 . . ?
H9B C9 H9C 109.5 . . ?
C8 C10 H10A 109.5 . . ?
C8 C10 H10B 109.5 . . ?
H10A C10 H10B 109.5 . . ?
C8 C10 H10C 109.5 . . ?
H10A C10 H10C 109.5 . . ?
H10B C10 H10C 109.5 . . ?
N4 C11 N3 115.8(6) . . ?
N4 C11 C15 123.3(6) . . ?
N3 C11 C15 120.9(6) . . ?
N6 C12 N4 121.9(5) . 7_556 ?
N6 C12 C13 117.1(5) . . ?
N4 C12 C13 120.9(5) 7_556 . ?
C14 C13 C12 120.8(6) . . ?
C14 C13 H13 119.6 . . ?
C12 C13 H13 119.6 . . ?
C13 C14 C15 119.9(6) . 7_556 ?
C13 C14 H14 120.0 . . ?
C15 C14 H14 120.0 7_556 . ?
C11 C15 C16 119.6(6) . . ?
C11 C15 C14 117.2(6) . 7_556 ?
C16 C15 C14 123.2(6) . 7_556 ?
C17 C16 C15 117.3(7) . . ?
C17 C16 C19 121.4(7) . . ?
C15 C16 C19 121.4(6) . . ?
C18 C17 C16 122.7(7) . . ?
C18 C17 H17 118.6 . . ?
C16 C17 H17 118.6 . . ?
C17 C18 N3 121.8(6) . . ?
C17 C18 C20 121.7(6) . . ?
N3 C18 C20 116.5(6) . . ?
C16 C19 H19A 109.5 . . ?
C16 C19 H19B 109.5 . . ?
H19A C19 H19B 109.5 . . ?
C16 C19 H19C 109.5 . . ?
H19A C19 H19C 109.5 . . ?
H19B C19 H19C 109.5 . . ?
C18 C20 H20A 109.5 . . ?
C18 C20 H20B 109.5 . . ?
H20A C20 H20B 109.5 . . ?
C18 C20 H20C 109.5 . . ?
H20A C20 H20C 109.5 . . ?
H20B C20 H20C 109.5 . . ?
C21 O1 Zn1 134.4(5) . . ?
C21 O2 Zn4 128.1(5) . . ?
O2 C21 O1 123.3(8) . . ?
O2 C21 C22 119.8(8) . . ?
O1 C21 C22 116.9(8) . . ?
C21 C22 H22A 109.5 . . ?
C21 C22 H22B 109.5 . . ?
H22A C22 H22B 109.5 . . ?
C21 C22 H22C 109.5 . . ?
H22A C22 H22C 109.5 . . ?
H22B C22 H22C 109.5 . . ?
C23 O3 Zn2 126.7(15) . . ?
C23 O4 Zn3 125.2(13) . . ?
O3 C23 O4 125.1(16) . . ?
O3 C23 C24 116.9(10) . . ?
O4 C23 C24 117.1(10) . . ?
C23' O3' Zn2 124.3(11) . . ?
C23' O4' Zn3 127.8(13) . . ?
O4' C23' O3' 124.4(13) . . ?
O4' C23' C24' 117.9(9) . . ?
O3' C23' C24' 116.9(9) . . ?
C23' C24' H24D 109.5 . . ?
C23' C24' H24E 109.5 . . ?
H24D C24' H24E 109.5 . . ?
C23' C24' H24F 109.5 . . ?
H24D C24' H24F 109.5 . . ?
H24E C24' H24F 109.5 . . ?
C25 O5 Zn3 127.2(5) . . ?
C25 O6 Zn4 132.6(5) . . ?
O6 C25 O5 124.3(7) . . ?
O6 C25 C26 119.6(8) . . ?
O5 C25 C26 116.1(8) . . ?
C25 C26 H26A 109.5 . . ?
C25 C26 H26B 109.5 . . ?
H26A C26 H26B 109.5 . . ?
C25 C26 H26C 109.5 . . ?
H26A C26 H26C 109.5 . . ?
H26B C26 H26C 109.5 . . ?
C27 O7 Zn2 144.5(12) . . ?
C27 O8 Zn4 118.0(10) . . ?
O8 C27 O7 128.4(12) . . ?
O8 C27 C28 115.7(10) . . ?
O7 C27 C28 115.7(9) . . ?
C27' O7' Zn2 133(2) . . ?
C27' O8' Zn4 115.5(12) . . ?
O8' C27' O7' 124.4(15) . . ?
O8' C27' C28' 116.8(11) . . ?
O7' C27' C28' 118.6(10) . . ?
C27' C28' H28D 109.5 . . ?
C27' C28' H28E 109.5 . . ?
H28D C28' H28E 109.5 . . ?
C27' C28' H28F 109.5 . . ?
H28D C28' H28F 109.5 . . ?
H28E C28' H28F 109.5 . . ?
Cl2 C29 Cl1 110.9(7) . . ?
Cl2 C29 H29A 109.5 . . ?
Cl1 C29 H29A 109.5 . . ?
Cl2 C29 H29B 109.5 . . ?
Cl1 C29 H29B 109.5 . . ?
H29A C29 H29B 108.0 . . ?
Cl2' C29' Cl1' 108.4(9) . . ?
Cl2' C29' H29C 110.0 . . ?
Cl1' C29' H29C 110.0 . . ?
Cl2' C29' H29D 110.0 . . ?
Cl1' C29' H29D 110.0 . . ?
H29C C29' H29D 108.4 . . ?
Cl1" C29" Cl2" 108.4(9) . . ?
Cl1" C29" H29E 110.0 . . ?
Cl2" C29" H29E 110.0 . . ?
Cl1" C29" H29F 110.0 . . ?
Cl2" C29" H29F 110.0 . . ?
H29E C29" H29F 108.4 . . ?

loop_
_geom_bond_atom_site_label_1
_geom_bond_atom_site_label_2
_geom_bond_distance
_geom_bond_site_symmetry_2
_geom_bond_publ_flag
Zn1 O9 1.937(4) . ?
Zn1 N2 1.953(5) . ?
Zn1 O1 1.985(5) . ?
Zn1 N6 2.025(5) . ?
Zn1 Zn4 3.1331(11) . ?
Zn2 O3 1.911(17) . ?
Zn2 N5 2.000(5) 7_556 ?
Zn2 O9 2.000(4) . ?
Zn2 O3' 2.081(15) . ?
Zn2 O7 2.168(12) . ?
Zn2 N4 2.214(5) . ?
Zn2 O7' 2.32(2) . ?
Zn2 Zn3 2.8991(10) . ?
Zn3 O9 1.944(4) . ?
Zn3 O5 1.947(5) . ?
Zn3 O4' 1.977(15) . ?
Zn3 N3 1.991(5) . ?
Zn3 O4 2.002(16) . ?
Zn3 Zn4 3.0850(11) . ?
Zn4 O8' 1.927(16) . ?
Zn4 O9 1.934(4) . ?
Zn4 O8 1.937(12) . ?
Zn4 O2 1.942(6) . ?
Zn4 O6 1.963(5) . ?
N1 C8 1.341(8) . ?
N1 C1 1.354(8) . ?
N2 C2 1.354(7) . ?
N2 C1 1.376(7) . ?
N3 C18 1.365(7) . ?
N3 C11 1.389(7) . ?
N4 C12 1.364(7) 7_556 ?
N4 C11 1.376(7) . ?
N5 C2 1.352(7) . ?
N5 N6 1.402(6) . ?
N5 Zn2 1.999(5) 7_556 ?
N6 C12 1.335(7) . ?
C1 C5 1.413(9) . ?
C2 C3 1.423(8) . ?
C3 C4 1.332(8) . ?
C3 H3 0.9300 . ?
C4 C5 1.423(8) . ?
C4 H4 0.9300 . ?
C5 C6 1.412(8) . ?
C6 C7 1.349(9) . ?
C6 C9 1.523(9) . ?
C7 C8 1.390(10) . ?
C7 H7 0.9300 . ?
C8 C10 1.508(9) . ?
C9 H9A 0.9600 . ?
C9 H9B 0.9600 . ?
C9 H9C 0.9600 . ?
C10 H10A 0.9600 . ?
C10 H10B 0.9600 . ?
C10 H10C 0.9600 . ?
C11 C15 1.396(8) . ?
C12 N4 1.364(7) 7_556 ?
C12 C13 1.429(8) . ?
C13 C14 1.332(8) . ?
C13 H13 0.9300 . ?
C14 C15 1.435(8) 7_556 ?
C14 H14 0.9300 . ?
C15 C16 1.405(8) . ?
C15 C14 1.435(8) 7_556 ?
C16 C17 1.364(9) . ?
C16 C19 1.487(9) . ?
C17 C18 1.346(9) . ?
C17 H17 0.9300 . ?
C18 C20 1.517(8) . ?
C19 H19A 0.9600 . ?
C19 H19B 0.9600 . ?
C19 H19C 0.9600 . ?
C20 H20A 0.9600 . ?
C20 H20B 0.9600 . ?
C20 H20C 0.9600 . ?
O1 C21 1.250(8) . ?
O2 C21 1.248(9) . ?
C21 C22 1.498(10) . ?
C22 H22A 0.9600 . ?
C22 H22B 0.9600 . ?
C22 H22C 0.9600 . ?
O3 C23 1.238(9) . ?
O4 C23 1.239(9) . ?
C23 C24 1.508(9) . ?
C24 H24A 0.9600 . ?
C24 H24B 0.9600 . ?
C24 H24C 0.9600 . ?
O3' C23' 1.242(8) . ?
O4' C23' 1.241(9) . ?
C23' C24' 1.498(9) . ?
C24' H24D 0.9600 . ?
C24' H24E 0.9600 . ?
C24' H24F 0.9600 . ?
O5 C25 1.269(8) . ?
O6 C25 1.217(8) . ?
C25 C26 1.511(9) . ?
C26 H26A 0.9600 . ?
C26 H26B 0.9600 . ?
C26 H26C 0.9600 . ?
O7 C27 1.266(9) . ?
O8 C27 1.237(9) . ?
C27 C28 1.516(9) . ?
C28 H28A 0.9600 . ?
C28 H28B 0.9600 . ?
C28 H28C 0.9600 . ?
O7' C27' 1.249(9) . ?
O8' C27' 1.227(9) . ?
C27' C28' 1.508(9) . ?
C28' H28D 0.9600 . ?
C28' H28E 0.9600 . ?
C28' H28F 0.9600 . ?
C29 Cl2 1.718(9) . ?
C29 Cl1 1.723(9) . ?
C29 H29A 0.9700 . ?
C29 H29B 0.9700 . ?
C29' Cl2' 1.727(10) . ?
C29' Cl1' 1.728(10) . ?
C29' H29C 0.9700 . ?
C29' H29D 0.9700 . ?
C29" Cl1" 1.721(10) . ?
C29" Cl2" 1.723(10) . ?
C29" H29E 0.9700 . ?
C29" H29F 0.9700 . ?

loop_
_geom_torsion_atom_site_label_1
_geom_torsion_atom_site_label_2
_geom_torsion_atom_site_label_3
_geom_torsion_atom_site_label_4
_geom_torsion
_geom_torsion_site_symmetry_1
_geom_torsion_site_symmetry_2
_geom_torsion_site_symmetry_3
_geom_torsion_site_symmetry_4
_geom_torsion_publ_flag
O3 Zn2 Zn3 O9 142.0(9) . . . . ?
N5 Zn2 Zn3 O9 -103.5(4) 7_556 . . . ?
O3' Zn2 Zn3 O9 156.0(6) . . . . ?
O7 Zn2 Zn3 O9 75.0(6) . . . . ?
N4 Zn2 Zn3 O9 -109.8(2) . . . . ?
O7' Zn2 Zn3 O9 60.6(6) . . . . ?
O3 Zn2 Zn3 O5 96.6(9) . . . . ?
N5 Zn2 Zn3 O5 -148.9(4) 7_556 . . . ?
O9 Zn2 Zn3 O5 -45.4(3) . . . . ?
O3' Zn2 Zn3 O5 110.6(7) . . . . ?
O7 Zn2 Zn3 O5 29.6(6) . . . . ?
N4 Zn2 Zn3 O5 -155.2(3) . . . . ?
O7' Zn2 Zn3 O5 15.2(7) . . . . ?
O3 Zn2 Zn3 O4' -0.5(7) . . . . ?
N5 Zn2 Zn3 O4' 114.0(8) 7_556 . . . ?
O9 Zn2 Zn3 O4' -142.5(7) . . . . ?
O3' Zn2 Zn3 O4' 13.5(6) . . . . ?
O7 Zn2 Zn3 O4' -67.5(9) . . . . ?
N4 Zn2 Zn3 O4' 107.7(7) . . . . ?
O7' Zn2 Zn3 O4' -81.9(9) . . . . ?
O3 Zn2 Zn3 N3 -99.3(9) . . . . ?
N5 Zn2 Zn3 N3 15.2(3) 7_556 . . . ?
O9 Zn2 Zn3 N3 118.7(2) . . . . ?
O3' Zn2 Zn3 N3 -85.4(6) . . . . ?
O7 Zn2 Zn3 N3 -166.4(6) . . . . ?
N4 Zn2 Zn3 N3 8.9(2) . . . . ?
O7' Zn2 Zn3 N3 179.3(6) . . . . ?
O3 Zn2 Zn3 O4 13.3(7) . . . . ?
N5 Zn2 Zn3 O4 127.7(8) 7_556 . . . ?
O9 Zn2 Zn3 O4 -128.7(8) . . . . ?
O3' Zn2 Zn3 O4 27.2(6) . . . . ?
O7 Zn2 Zn3 O4 -53.8(9) . . . . ?
N4 Zn2 Zn3 O4 121.5(8) . . . . ?
O7' Zn2 Zn3 O4 -68.1(10) . . . . ?
O3 Zn2 Zn3 Zn4 109.0(8) . . . . ?
N5 Zn2 Zn3 Zn4 -136.5(3) 7_556 . . . ?
O9 Zn2 Zn3 Zn4 -32.98(16) . . . . ?
O3' Zn2 Zn3 Zn4 123.0(6) . . . . ?
O7 Zn2 Zn3 Zn4 42.0(5) . . . . ?
N4 Zn2 Zn3 Zn4 -142.76(14) . . . . ?
O7' Zn2 Zn3 Zn4 27.6(6) . . . . ?
O9 Zn3 Zn4 O8' -106.8(5) . . . . ?
O5 Zn3 Zn4 O8' 104.6(5) . . . . ?
O4' Zn3 Zn4 O8' 5.3(7) . . . . ?
N3 Zn3 Zn4 O8' -128.5(6) . . . . ?
O4 Zn3 Zn4 O8' 7.5(7) . . . . ?
Zn2 Zn3 Zn4 O8' -68.5(5) . . . . ?
O5 Zn3 Zn4 O9 -148.7(3) . . . . ?
O4' Zn3 Zn4 O9 112.0(6) . . . . ?
N3 Zn3 Zn4 O9 -21.7(3) . . . . ?
O4 Zn3 Zn4 O9 114.2(5) . . . . ?
Zn2 Zn3 Zn4 O9 38.2(2) . . . . ?
O9 Zn3 Zn4 O8 -90.9(7) . . . . ?
O5 Zn3 Zn4 O8 120.4(7) . . . . ?
O4' Zn3 Zn4 O8 21.1(9) . . . . ?
N3 Zn3 Zn4 O8 -112.7(7) . . . . ?
O4 Zn3 Zn4 O8 23.3(8) . . . . ?
Zn2 Zn3 Zn4 O8 -52.7(7) . . . . ?
O9 Zn3 Zn4 O2 68.4(3) . . . . ?
O5 Zn3 Zn4 O2 -80.3(3) . . . . ?
O4' Zn3 Zn4 O2 -179.6(6) . . . . ?
N3 Zn3 Zn4 O2 46.6(4) . . . . ?
O4 Zn3 Zn4 O2 -177.4(5) . . . . ?
Zn2 Zn3 Zn4 O2 106.6(2) . . . . ?
O9 Zn3 Zn4 O6 160.2(3) . . . . ?
O5 Zn3 Zn4 O6 11.5(2) . . . . ?
O4' Zn3 Zn4 O6 -87.8(6) . . . . ?
N3 Zn3 Zn4 O6 138.5(3) . . . . ?
O4 Zn3 Zn4 O6 -85.6(5) . . . . ?
Zn2 Zn3 Zn4 O6 -161.55(18) . . . . ?
O9 Zn3 Zn4 Zn1 32.1(2) . . . . ?
O5 Zn3 Zn4 Zn1 -116.60(16) . . . . ?
O4' Zn3 Zn4 Zn1 144.1(5) . . . . ?
N3 Zn3 Zn4 Zn1 10.3(3) . . . . ?
O4 Zn3 Zn4 Zn1 146.3(5) . . . . ?
Zn2 Zn3 Zn4 Zn1 70.32(3) . . . . ?
O9 Zn1 Zn4 O8' 55.3(12) . . . . ?
N2 Zn1 Zn4 O8' 123.4(12) . . . . ?
O1 Zn1 Zn4 O8' -126.4(12) . . . . ?
N6 Zn1 Zn4 O8' -26.8(12) . . . . ?
N2 Zn1 Zn4 O9 68.1(4) . . . . ?
O1 Zn1 Zn4 O9 178.3(2) . . . . ?
N6 Zn1 Zn4 O9 -82.1(3) . . . . ?
O9 Zn1 Zn4 O8 81.1(6) . . . . ?
N2 Zn1 Zn4 O8 149.2(7) . . . . ?
O1 Zn1 Zn4 O8 -100.6(6) . . . . ?
N6 Zn1 Zn4 O8 -1.0(6) . . . . ?
O9 Zn1 Zn4 O2 171.7(3) . . . . ?
N2 Zn1 Zn4 O2 -120.2(4) . . . . ?
O1 Zn1 Zn4 O2 -10.0(2) . . . . ?
N6 Zn1 Zn4 O2 89.6(2) . . . . ?
O9 Zn1 Zn4 O6 -90.0(3) . . . . ?
N2 Zn1 Zn4 O6 -21.9(4) . . . . ?
O1 Zn1 Zn4 O6 88.3(2) . . . . ?
N6 Zn1 Zn4 O6 -172.1(3) . . . . ?
O9 Zn1 Zn4 Zn3 -33.28(19) . . . . ?
N2 Zn1 Zn4 Zn3 34.8(3) . . . . ?
O1 Zn1 Zn4 Zn3 145.04(14) . . . . ?
N6 Zn1 Zn4 Zn3 -115.34(17) . . . . ?
O9 Zn1 N2 C2 -110.0(4) . . . . ?
O1 Zn1 N2 C2 107.3(4) . . . . ?
N6 Zn1 N2 C2 2.7(4) . . . . ?
Zn4 Zn1 N2 C2 -153.2(3) . . . . ?
O9 Zn1 N2 C1 68.7(5) . . . . ?
O1 Zn1 N2 C1 -73.9(5) . . . . ?
N6 Zn1 N2 C1 -178.5(5) . . . . ?
Zn4 Zn1 N2 C1 25.5(7) . . . . ?
O9 Zn3 N3 C18 -146.1(5) . . . . ?
O5 Zn3 N3 C18 -16.3(6) . . . . ?
O4' Zn3 N3 C18 92.9(7) . . . . ?
O4 Zn3 N3 C18 96.6(8) . . . . ?
Zn2 Zn3 N3 C18 173.7(5) . . . . ?
Zn4 Zn3 N3 C18 -132.2(4) . . . . ?
O9 Zn3 N3 C11 24.7(5) . . . . ?
O5 Zn3 N3 C11 154.5(4) . . . . ?
O4' Zn3 N3 C11 -96.3(7) . . . . ?
O4 Zn3 N3 C11 -92.6(8) . . . . ?
Zn2 Zn3 N3 C11 -15.5(5) . . . . ?
Zn4 Zn3 N3 C11 38.6(6) . . . . ?
O3 Zn2 N4 C12 -112.2(7) . . . 7_556 ?
N5 Zn2 N4 C12 -4.7(4) 7_556 . . 7_556 ?
O9 Zn2 N4 C12 133.4(4) . . . 7_556 ?
O3' Zn2 N4 C12 -110.2(6) . . . 7_556 ?
O7 Zn2 N4 C12 -135(4) . . . 7_556 ?
O7' Zn2 N4 C12 81(3) . . . 7_556 ?
Zn3 Zn2 N4 C12 172.4(4) . . . 7_556 ?
O3 Zn2 N4 C11 68.7(9) . . . . ?
N5 Zn2 N4 C11 176.2(6) 7_556 . . . ?
O9 Zn2 N4 C11 -45.7(6) . . . . ?
O3' Zn2 N4 C11 70.6(7) . . . . ?
O7 Zn2 N4 C11 46(4) . . . . ?
O7' Zn2 N4 C11 -98(3) . . . . ?
Zn3 Zn2 N4 C11 -6.8(5) . . . . ?
C2 N5 N6 C12 -176.5(5) . . . . ?
Zn2 N5 N6 C12 6.5(6) 7_556 . . . ?
C2 N5 N6 Zn1 3.2(6) . . . . ?
Zn2 N5 N6 Zn1 -173.7(2) 7_556 . . . ?
O9 Zn1 N6 C12 -57.3(5) . . . . ?
N2 Zn1 N6 C12 176.4(5) . . . . ?
O1 Zn1 N6 C12 63.8(5) . . . . ?
Zn4 Zn1 N6 C12 -17.7(6) . . . . ?
O9 Zn1 N6 N5 123.0(4) . . . . ?
N2 Zn1 N6 N5 -3.3(4) . . . . ?
O1 Zn1 N6 N5 -115.8(4) . . . . ?
Zn4 Zn1 N6 N5 162.7(3) . . . . ?
O8' Zn4 O9 Zn1 -145.6(7) . . . . ?
O8 Zn4 O9 Zn1 -122.5(7) . . . . ?
O2 Zn4 O9 Zn1 -9.0(3) . . . . ?
O6 Zn4 O9 Zn1 105.2(2) . . . . ?
Zn3 Zn4 O9 Zn1 125.6(3) . . . . ?
O8' Zn4 O9 Zn3 88.8(7) . . . . ?
O8 Zn4 O9 Zn3 111.9(7) . . . . ?
O2 Zn4 O9 Zn3 -134.5(2) . . . . ?
O6 Zn4 O9 Zn3 -20.3(3) . . . . ?
Zn1 Zn4 O9 Zn3 -125.6(3) . . . . ?
O8' Zn4 O9 Zn2 -15.9(8) . . . . ?
O8 Zn4 O9 Zn2 7.2(7) . . . . ?
O2 Zn4 O9 Zn2 120.7(3) . . . . ?
O6 Zn4 O9 Zn2 -125.1(2) . . . . ?
Zn3 Zn4 O9 Zn2 -104.7(3) . . . . ?
Zn1 Zn4 O9 Zn2 129.7(3) . . . . ?
N2 Zn1 O9 Zn4 -146.0(2) . . . . ?
O1 Zn1 O9 Zn4 -1.7(2) . . . . ?
N6 Zn1 O9 Zn4 118.7(2) . . . . ?
N2 Zn1 O9 Zn3 -27.4(3) . . . . ?
O1 Zn1 O9 Zn3 116.8(2) . . . . ?
N6 Zn1 O9 Zn3 -122.8(2) . . . . ?
Zn4 Zn1 O9 Zn3 118.5(3) . . . . ?
N2 Zn1 O9 Zn2 80.1(3) . . . . ?
O1 Zn1 O9 Zn2 -135.7(2) . . . . ?
N6 Zn1 O9 Zn2 -15.3(3) . . . . ?
Zn4 Zn1 O9 Zn2 -134.0(3) . . . . ?
O5 Zn3 O9 Zn4 32.8(3) . . . . ?
O4' Zn3 O9 Zn4 -81.2(7) . . . . ?
N3 Zn3 O9 Zn4 167.4(2) . . . . ?
O4 Zn3 O9 Zn4 -70.7(6) . . . . ?
Zn2 Zn3 O9 Zn4 -122.6(2) . . . . ?
O5 Zn3 O9 Zn1 -87.2(2) . . . . ?
O4' Zn3 O9 Zn1 158.8(7) . . . . ?
N3 Zn3 O9 Zn1 47.5(3) . . . . ?
O4 Zn3 O9 Zn1 169.3(6) . . . . ?
Zn2 Zn3 O9 Zn1 117.4(3) . . . . ?
Zn4 Zn3 O9 Zn1 -119.9(3) . . . . ?
O5 Zn3 O9 Zn2 155.43(18) . . . . ?
O4' Zn3 O9 Zn2 41.4(7) . . . . ?
N3 Zn3 O9 Zn2 -69.9(2) . . . . ?
O4 Zn3 O9 Zn2 51.9(6) . . . . ?
Zn4 Zn3 O9 Zn2 122.6(2) . . . . ?
O3 Zn2 O9 Zn4 69.1(9) . . . . ?
N5 Zn2 O9 Zn4 -110.9(3) 7_556 . . . ?
O3' Zn2 O9 Zn4 84.3(7) . . . . ?
O7 Zn2 O9 Zn4 0.4(5) . . . . ?
N4 Zn2 O9 Zn4 174.6(2) . . . . ?
O7' Zn2 O9 Zn4 -12.7(6) . . . . ?
Zn3 Zn2 O9 Zn4 110.7(3) . . . . ?
O3 Zn2 O9 Zn1 -163.0(9) . . . . ?
N5 Zn2 O9 Zn1 17.1(3) 7_556 . . . ?
O3' Zn2 O9 Zn1 -147.8(7) . . . . ?
O7 Zn2 O9 Zn1 128.3(5) . . . . ?
N4 Zn2 O9 Zn1 -57.5(2) . . . . ?
O7' Zn2 O9 Zn1 115.3(6) . . . . ?
Zn3 Zn2 O9 Zn1 -121.3(2) . . . . ?
O3 Zn2 O9 Zn3 -41.6(9) . . . . ?
N5 Zn2 O9 Zn3 138.4(2) 7_556 . . . ?
O3' Zn2 O9 Zn3 -26.4(7) . . . . ?
O7 Zn2 O9 Zn3 -110.3(5) . . . . ?
N4 Zn2 O9 Zn3 63.88(18) . . . . ?
O7' Zn2 O9 Zn3 -123.4(6) . . . . ?
C8 N1 C1 N2 178.4(6) . . . . ?
C8 N1 C1 C5 -2.2(10) . . . . ?
C2 N2 C1 N1 179.7(5) . . . . ?
Zn1 N2 C1 N1 1.0(8) . . . . ?
C2 N2 C1 C5 0.3(9) . . . . ?
Zn1 N2 C1 C5 -178.4(5) . . . . ?
N6 N5 C2 N2 -1.0(8) . . . . ?
Zn2 N5 C2 N2 175.1(4) 7_556 . . . ?
N6 N5 C2 C3 178.7(6) . . . . ?
Zn2 N5 C2 C3 -5.2(9) 7_556 . . . ?
C1 N2 C2 N5 179.4(5) . . . . ?
Zn1 N2 C2 N5 -1.8(7) . . . . ?
C1 N2 C2 C3 -0.3(9) . . . . ?
Zn1 N2 C2 C3 178.5(5) . . . . ?
N5 C2 C3 C4 -179.5(6) . . . . ?
N2 C2 C3 C4 0.1(10) . . . . ?
C2 C3 C4 C5 0.0(11) . . . . ?
N1 C1 C5 C6 0.1(10) . . . . ?
N2 C1 C5 C6 179.3(6) . . . . ?
N1 C1 C5 C4 -179.4(6) . . . . ?
N2 C1 C5 C4 -0.2(9) . . . . ?
C3 C4 C5 C6 -179.5(7) . . . . ?
C3 C4 C5 C1 0.0(10) . . . . ?
C1 C5 C6 C7 1.7(10) . . . . ?
C4 C5 C6 C7 -178.9(7) . . . . ?
C1 C5 C6 C9 -178.8(7) . . . . ?
C4 C5 C6 C9 0.6(11) . . . . ?
C5 C6 C7 C8 -1.2(12) . . . . ?
C9 C6 C7 C8 179.3(7) . . . . ?
C1 N1 C8 C7 2.8(10) . . . . ?
C1 N1 C8 C10 -177.6(6) . . . . ?
C6 C7 C8 N1 -1.2(12) . . . . ?
C6 C7 C8 C10 179.3(7) . . . . ?
C12 N4 C11 N3 179.1(5) 7_556 . . . ?
Zn2 N4 C11 N3 -1.9(8) . . . . ?
C12 N4 C11 C15 0.8(9) 7_556 . . . ?
Zn2 N4 C11 C15 179.9(5) . . . . ?
C18 N3 C11 N4 -174.6(6) . . . . ?
Zn3 N3 C11 N4 14.3(7) . . . . ?
C18 N3 C11 C15 3.6(9) . . . . ?
Zn3 N3 C11 C15 -167.5(5) . . . . ?
N5 N6 C12 N4 -2.2(8) . . . 7_556 ?
Zn1 N6 C12 N4 178.2(4) . . . 7_556 ?
N5 N6 C12 C13 176.1(5) . . . . ?
Zn1 N6 C12 C13 -3.6(8) . . . . ?
N6 C12 C13 C14 -178.3(6) . . . . ?
N4 C12 C13 C14 -0.1(10) 7_556 . . . ?
C12 C13 C14 C15 1.4(10) . . . 7_556 ?
N4 C11 C15 C16 179.1(6) . . . . ?
N3 C11 C15 C16 1.0(9) . . . . ?
N4 C11 C15 C14 -2.2(9) . . . 7_556 ?
N3 C11 C15 C14 179.7(6) . . . 7_556 ?
C11 C15 C16 C17 -4.3(10) . . . . ?
C14 C15 C16 C17 177.1(7) 7_556 . . . ?
C11 C15 C16 C19 176.4(7) . . . . ?
C14 C15 C16 C19 -2.3(11) 7_556 . . . ?
C15 C16 C17 C18 3.0(11) . . . . ?
C19 C16 C17 C18 -177.7(7) . . . . ?
C16 C17 C18 N3 1.8(12) . . . . ?
C16 C17 C18 C20 -179.5(7) . . . . ?
C11 N3 C18 C17 -5.1(10) . . . . ?
Zn3 N3 C18 C17 166.0(6) . . . . ?
C11 N3 C18 C20 176.2(6) . . . . ?
Zn3 N3 C18 C20 -12.7(8) . . . . ?
O9 Zn1 O1 C21 12.7(7) . . . . ?
N2 Zn1 O1 C21 162.0(6) . . . . ?
N6 Zn1 O1 C21 -111.8(6) . . . . ?
Zn4 Zn1 O1 C21 11.7(6) . . . . ?
O8' Zn4 O2 C21 156.9(8) . . . . ?
O9 Zn4 O2 C21 20.3(7) . . . . ?
O8 Zn4 O2 C21 144.9(8) . . . . ?
O6 Zn4 O2 C21 -98.4(7) . . . . ?
Zn3 Zn4 O2 C21 -18.0(8) . . . . ?
Zn1 Zn4 O2 C21 14.9(6) . . . . ?
Zn4 O2 C21 O1 -12.9(11) . . . . ?
Zn4 O2 C21 C22 168.9(5) . . . . ?
Zn1 O1 C21 O2 -5.4(11) . . . . ?
Zn1 O1 C21 C22 173.0(5) . . . . ?
N5 Zn2 O3 C23 -164(2) 7_556 . . . ?
O9 Zn2 O3 C23 16(2) . . . . ?
O3' Zn2 O3 C23 -88(5) . . . . ?
O7 Zn2 O3 C23 98(2) . . . . ?
N4 Zn2 O3 C23 -80(2) . . . . ?
O7' Zn2 O3 C23 98(2) . . . . ?
Zn3 Zn2 O3 C23 -11(2) . . . . ?
O9 Zn3 O4 C23 -56(2) . . . . ?
O5 Zn3 O4 C23 -169(2) . . . . ?
O4' Zn3 O4 C23 80(4) . . . . ?
N3 Zn3 O4 C23 65(2) . . . . ?
Zn2 Zn3 O4 C23 -22(2) . . . . ?
Zn4 Zn3 O4 C23 -91(2) . . . . ?
Zn2 O3 C23 O4 -2(4) . . . . ?
Zn2 O3 C23 C24 -171.5(15) . . . . ?
Zn3 O4 C23 O3 24(4) . . . . ?
Zn3 O4 C23 C24 -167.3(15) . . . . ?
O3 Zn2 O3' C23' 79(4) . . . . ?
N5 Zn2 O3' C23' -173.3(16) 7_556 . . . ?
O9 Zn2 O3' C23' -4.0(19) . . . . ?
O7 Zn2 O3' C23' 83.8(17) . . . . ?
N4 Zn2 O3' C23' -93.8(17) . . . . ?
O7' Zn2 O3' C23' 84.4(17) . . . . ?
Zn3 Zn2 O3' C23' -21.7(16) . . . . ?
O9 Zn3 O4' C23' -40(2) . . . . ?
O5 Zn3 O4' C23' -159.1(18) . . . . ?
N3 Zn3 O4' C23' 78.0(19) . . . . ?
O4 Zn3 O4' C23' -88(4) . . . . ?
Zn2 Zn3 O4' C23' -12.9(18) . . . . ?
Zn4 Zn3 O4' C23' -78.4(19) . . . . ?
Zn3 O4' C23' O3' 1(3) . . . . ?
Zn3 O4' C23' C24' -169.1(11) . . . . ?
Zn2 O3' C23' O4' 21(3) . . . . ?
Zn2 O3' C23' C24' -169.4(11) . . . . ?
O9 Zn3 O5 C25 -34.7(7) . . . . ?
O4' Zn3 O5 C25 87.4(9) . . . . ?
N3 Zn3 O5 C25 -164.9(6) . . . . ?
O4 Zn3 O5 C25 74.1(10) . . . . ?
Zn2 Zn3 O5 C25 -3.3(8) . . . . ?
Zn4 Zn3 O5 C25 -15.1(6) . . . . ?
O8' Zn4 O6 C25 -122.7(10) . . . . ?
O9 Zn4 O6 C25 -2.4(8) . . . . ?
O8 Zn4 O6 C25 -136.3(9) . . . . ?
O2 Zn4 O6 C25 119.4(8) . . . . ?
Zn3 Zn4 O6 C25 -15.0(7) . . . . ?
Zn1 Zn4 O6 C25 36.3(8) . . . . ?
Zn4 O6 C25 O5 9.6(13) . . . . ?
Zn4 O6 C25 C26 -170.6(5) . . . . ?
Zn3 O5 C25 O6 10.9(12) . . . . ?
Zn3 O5 C25 C26 -168.9(5) . . . . ?
O3 Zn2 O7 C27 -129(3) . . . . ?
N5 Zn2 O7 C27 125(3) 7_556 . . . ?
O9 Zn2 O7 C27 -14(3) . . . . ?
O3' Zn2 O7 C27 -130(3) . . . . ?
N4 Zn2 O7 C27 -105(5) . . . . ?
O7' Zn2 O7 C27 52(4) . . . . ?
Zn3 Zn2 O7 C27 -54(3) . . . . ?
O8' Zn4 O8 C27 80(3) . . . . ?
O9 Zn4 O8 C27 -10.0(19) . . . . ?
O2 Zn4 O8 C27 -132.5(17) . . . . ?
O6 Zn4 O8 C27 120.4(16) . . . . ?
Zn3 Zn4 O8 C27 33(2) . . . . ?
Zn1 Zn4 O8 C27 -50.7(19) . . . . ?
Zn4 O8 C27 O7 1(3) . . . . ?
Zn4 O8 C27 C28 176.4(13) . . . . ?
Zn2 O7 C27 O8 14(5) . . . . ?
Zn2 O7 C27 C28 -161(2) . . . . ?
O3 Zn2 O7' C27' -55(2) . . . . ?
N5 Zn2 O7' C27' -163(2) 7_556 . . . ?
O9 Zn2 O7' C27' 60(2) . . . . ?
O3' Zn2 O7' C27' -56(3) . . . . ?
O7 Zn2 O7' C27' -54(3) . . . . ?
N4 Zn2 O7' C27' 112(3) . . . . ?
Zn3 Zn2 O7' C27' 24(3) . . . . ?
O9 Zn4 O8' C27' 36(2) . . . . ?
O8 Zn4 O8' C27' -65(2) . . . . ?
O2 Zn4 O8' C27' -100(2) . . . . ?
O6 Zn4 O8' C27' 152(2) . . . . ?
Zn3 Zn4 O8' C27' 76(2) . . . . ?
Zn1 Zn4 O8' C27' 4(3) . . . . ?
Zn4 O8' C27' O7' -4(4) . . . . ?
Zn4 O8' C27' C28' -179.5(19) . . . . ?
Zn2 O7' C27' O8' -54(5) . . . . ?
Zn2 O7' C27' C28' 121(3) . . . . ?
